data_1504352
loop_
_publ_author_name
'Si, Z.'
'Li, J.'
'Li, B.'
'Hong, Z.'
'Liu, S.'
'Li, W.'

_publ_section_title
;
 Electroluminescence from Singlet Excited-State of the Exciplex between
 (2,3-Dicarbonitrilopyrazino[2,3-f][1,10]phenanthroline)Re(CO)3Cl and CBP
;
_journal_issue 10
_journal_name_full 'Journal of Physical Chemistry C'
_journal_page_first 3920
_journal_paper_doi 10.1021/jp075621u
_journal_volume 112
_journal_year 2008
_chemical_formula_moiety 'C19 H6 Cl N6 O3 Re'
_chemical_formula_sum 'C19 H6 Cl N6 O3 Re'
_chemical_formula_weight 587.95
_chemical_name_systematic
; 
 ? 
;
_space_group_IT_number 62
_symmetry_cell_setting orthorhombic
_symmetry_space_group_name_Hall '-P 2ac 2n'
_symmetry_space_group_name_H-M 'P n m a'
_atom_sites_solution_hydrogens geom
_atom_sites_solution_primary direct
_atom_sites_solution_secondary difmap
_audit_creation_method SHELXL-97
_cell_angle_alpha 90.00
_cell_angle_beta 90.00
_cell_angle_gamma 90.00
_cell_formula_units_Z 4
_cell_length_a 9.8410(6)
_cell_length_b 14.0813(8)
_cell_length_c 14.0276(8)
_cell_measurement_temperature 293(2)
_cell_volume 1943.9(2)
_computing_structure_refinement 'SHELXL-97 (Sheldrick, 1997)'
_computing_structure_solution 'SHELXS-97 (Sheldrick, 1990)'
_diffrn_ambient_temperature 293(2)
_diffrn_measured_fraction_theta_full 0.963
_diffrn_measured_fraction_theta_max 0.963
_diffrn_radiation_monochromator graphite
_diffrn_radiation_source 'fine-focus sealed tube'
_diffrn_radiation_type MoK\a
_diffrn_radiation_wavelength 0.71073
_diffrn_reflns_av_R_equivalents 0.0348
_diffrn_reflns_av_sigmaI/netI 0.0286
_diffrn_reflns_limit_h_max 8
_diffrn_reflns_limit_h_min -13
_diffrn_reflns_limit_k_max 18
_diffrn_reflns_limit_k_min -18
_diffrn_reflns_limit_l_max 17
_diffrn_reflns_limit_l_min -15
_diffrn_reflns_number 11367
_diffrn_reflns_theta_full 28.30
_diffrn_reflns_theta_max 28.30
_diffrn_reflns_theta_min 2.05
_exptl_absorpt_coefficient_mu 6.423
_exptl_absorpt_correction_type integration
_exptl_crystal_colour yellow
_exptl_crystal_density_diffrn 2.009
_exptl_crystal_density_method 'not measured'
_exptl_crystal_description needle
_exptl_crystal_F_000 1112
_refine_diff_density_max 0.611
_refine_diff_density_min -0.743
_refine_diff_density_rms 0.089
_refine_ls_extinction_method none
_refine_ls_goodness_of_fit_ref 1.014
_refine_ls_hydrogen_treatment mixed
_refine_ls_matrix_type full
_refine_ls_number_parameters 142
_refine_ls_number_reflns 2423
_refine_ls_number_restraints 0
_refine_ls_restrained_S_all 1.014
_refine_ls_R_factor_all 0.0436
_refine_ls_R_factor_gt 0.0258
_refine_ls_shift/su_max 0.001
_refine_ls_shift/su_mean 0.000
_refine_ls_structure_factor_coef Fsqd
_refine_ls_weighting_details 'calc w=1/[\s^2^(Fo^2^)+(0.0261P)^2^+0.2562P] where P=(Fo^2^+2Fc^2^)/3'
_refine_ls_weighting_scheme calc
_refine_ls_wR_factor_gt 0.0511
_refine_ls_wR_factor_ref 0.0563
_reflns_number_gt 1832
_reflns_number_total 2423
_reflns_threshold_expression >2sigma(I)
_cod_data_source_file jp075621u-file002.cif
_cod_data_source_block aa
_cod_depositor_comments
;
The following automatic conversions were performed:

'_exptl_absorpt_correction_type' value 'INTEGRATION' changed to
'integration' according to
/home/saulius/struct/CIF-dictionaries/cif_core.dic dictionary named
'cif_core.dic' version 2.4.1 from 2010-06-29.

Automatic conversion script
Id: cif_fix_values 1715 2011-07-08 13:25:40Z adriana 
;
_cod_original_sg_symbol_H-M Pnma
_cod_database_code 1504352

loop_
_symmetry_equiv_pos_as_xyz
'x, y, z'
'-x+1/2, -y, z+1/2'
'x+1/2, -y+1/2, -z+1/2'
'-x, y+1/2, -z'
'-x, -y, -z'
'x-1/2, y, -z-1/2'
'-x-1/2, y-1/2, z-1/2'
'x, -y-1/2, z'

loop_
_atom_site_label
_atom_site_type_symbol
_atom_site_fract_x
_atom_site_fract_y
_atom_site_fract_z
_atom_site_U_iso_or_equiv
_atom_site_adp_type
_atom_site_occupancy
_atom_site_symmetry_multiplicity
_atom_site_calc_flag
_atom_site_refinement_flags
C1 C 0.2582(4) 0.3455(3) 0.3356(3) 0.0580(11) Uani 1 1 d .
C2 C 0.0787(6) 0.2500 0.2282(5) 0.0546(14) Uani 1 2 d S
C3 C -0.1444(4) 0.3015(2) 0.4484(2) 0.0397(8) Uani 1 1 d .
C4 C -0.0469(4) 0.4386(3) 0.3904(3) 0.0504(10) Uani 1 1 d .
H4 H 0.0215 0.4689 0.3563 0.060 Uiso 1 1 calc R
C5 C -0.1502(4) 0.4931(3) 0.4289(3) 0.0544(10) Uani 1 1 d .
H5 H -0.1512 0.5584 0.4194 0.065 Uiso 1 1 calc R
C6 C -0.2505(4) 0.4508(3) 0.4809(3) 0.0520(10) Uani 1 1 d .
H6 H -0.3191 0.4870 0.5084 0.062 Uiso 1 1 calc R
C7 C -0.2482(4) 0.3521(2) 0.4921(2) 0.0420(8) Uani 1 1 d .
C8 C -0.3484(4) 0.2995(3) 0.5466(2) 0.0447(9) Uani 1 1 d .
C9 C -0.5205(4) 0.2992(3) 0.6543(2) 0.0569(11) Uani 1 1 d .
C10 C -0.6093(4) 0.3524(4) 0.7168(3) 0.0709(13) Uani 1 1 d .
N1 N -0.0409(3) 0.34407(19) 0.40011(19) 0.0403(7) Uani 1 1 d .
N2 N -0.4383(3) 0.3500(2) 0.5994(2) 0.0529(8) Uani 1 1 d .
N3 N -0.6756(5) 0.3913(3) 0.7691(3) 0.0990(15) Uani 1 1 d .
O1 O 0.3373(3) 0.4040(2) 0.3216(3) 0.0841(10) Uani 1 1 d .
O2 O 0.0554(5) 0.2500 0.1474(3) 0.0745(13) Uani 1 2 d S
Cl1 Cl 0.17257(16) 0.2500 0.53370(11) 0.0602(4) Uani 1 2 d S
Re1 Re 0.12397(2) 0.2500 0.359064(14) 0.04520(8) Uani 1 2 d S

loop_
_atom_site_aniso_label
_atom_site_aniso_U_11
_atom_site_aniso_U_22
_atom_site_aniso_U_33
_atom_site_aniso_U_23
_atom_site_aniso_U_13
_atom_site_aniso_U_12
C1 0.051(3) 0.051(2) 0.072(3) -0.005(2) 0.011(2) 0.008(2)
C2 0.050(4) 0.051(3) 0.063(4) 0.000 0.017(3) 0.000
C3 0.048(2) 0.0387(17) 0.0329(16) 0.0011(13) -0.0064(15) -0.0006(16)
C4 0.061(3) 0.0384(19) 0.052(2) 0.0063(17) -0.0058(19) -0.0060(19)
C5 0.061(3) 0.0337(17) 0.068(2) 0.0013(18) -0.003(2) 0.0034(18)
C6 0.054(2) 0.044(2) 0.058(2) -0.0086(18) -0.005(2) 0.0047(19)
C7 0.045(2) 0.0425(18) 0.0389(18) -0.0052(15) -0.0056(16) 0.0027(17)
C8 0.044(2) 0.053(2) 0.0375(18) -0.0030(15) -0.0064(16) -0.0046(17)
C9 0.045(2) 0.082(3) 0.044(2) -0.0078(18) -0.0001(18) 0.002(2)
C10 0.056(3) 0.091(3) 0.065(3) -0.014(3) 0.012(2) -0.003(3)
N1 0.0455(18) 0.0354(14) 0.0400(15) 0.0021(12) -0.0004(14) 0.0002(14)
N2 0.0459(19) 0.064(2) 0.0484(18) -0.0131(16) -0.0012(16) 0.0022(17)
N3 0.092(3) 0.116(4) 0.089(3) -0.024(3) 0.034(3) 0.007(3)
O1 0.072(2) 0.0579(19) 0.122(3) 0.0004(19) 0.024(2) -0.0154(17)
O2 0.073(3) 0.099(4) 0.051(3) 0.000 0.018(2) 0.000
Cl1 0.0745(10) 0.0427(7) 0.0635(8) 0.000 -0.0202(8) 0.000
Re1 0.04527(13) 0.03779(11) 0.05256(14) 0.000 0.00461(11) 0.000

loop_
_atom_type_symbol
_atom_type_description
_atom_type_scat_dispersion_real
_atom_type_scat_dispersion_imag
_atom_type_scat_source
C C 0.0033 0.0016 'International Tables Vol C Tables 4.2.6.8 and 6.1.1.4'
H H 0.0000 0.0000 'International Tables Vol C Tables 4.2.6.8 and 6.1.1.4'
N N 0.0061 0.0033 'International Tables Vol C Tables 4.2.6.8 and 6.1.1.4'
O O 0.0106 0.0060 'International Tables Vol C Tables 4.2.6.8 and 6.1.1.4'
Cl Cl 0.1484 0.1585 'International Tables Vol C Tables 4.2.6.8 and 6.1.1.4'
Re Re -1.0185 7.2310 'International Tables Vol C Tables 4.2.6.8 and 6.1.1.4'

loop_
_geom_angle_atom_site_label_1
_geom_angle_atom_site_label_2
_geom_angle_atom_site_label_3
_geom_angle
_geom_angle_site_symmetry_1
_geom_angle_site_symmetry_3
O1 C1 Re1 178.9(4) . .
O2 C2 Re1 177.8(5) . .
N1 C3 C7 122.9(3) . .
N1 C3 C3 116.13(18) . 8_565
C7 C3 C3 120.9(2) . 8_565
N1 C4 C5 122.9(4) . .
N1 C4 H4 118.5 . .
C5 C4 H4 118.5 . .
C6 C5 C4 119.9(3) . .
C6 C5 H5 120.0 . .
C4 C5 H5 120.0 . .
C5 C6 C7 118.8(4) . .
C5 C6 H6 120.6 . .
C7 C6 H6 120.6 . .
C3 C7 C6 118.2(3) . .
C3 C7 C8 118.0(3) . .
C6 C7 C8 123.8(3) . .
N2 C8 C8 121.7(2) . 8_565
N2 C8 C7 117.6(3) . .
C8 C8 C7 120.7(2) 8_565 .
N2 C9 C9 122.6(2) . 8_565
N2 C9 C10 116.2(4) . .
C9 C9 C10 121.2(3) 8_565 .
N3 C10 C9 176.6(6) . .
C4 N1 C3 117.1(3) . .
C4 N1 Re1 127.7(3) . .
C3 N1 Re1 114.9(2) . .
C9 N2 C8 115.6(3) . .
C2 Re1 C1 89.77(18) . .
C2 Re1 C1 89.77(18) . 8_565
C1 Re1 C1 89.3(2) . 8_565
C2 Re1 N1 94.67(15) . 8_565
C1 Re1 N1 171.78(13) . 8_565
C1 Re1 N1 97.62(14) 8_565 8_565
C2 Re1 N1 94.67(15) . .
C1 Re1 N1 97.62(14) . .
C1 Re1 N1 171.78(13) 8_565 .
N1 Re1 N1 75.15(15) 8_565 .
C2 Re1 Cl1 177.40(17) . .
C1 Re1 Cl1 92.08(13) . .
C1 Re1 Cl1 92.08(13) 8_565 .
N1 Re1 Cl1 83.28(8) 8_565 .
N1 Re1 Cl1 83.28(8) . .

loop_
_geom_bond_atom_site_label_1
_geom_bond_atom_site_label_2
_geom_bond_distance
_geom_bond_site_symmetry_2
C1 O1 1.151(5) .
C1 Re1 1.913(5) .
C2 O2 1.157(6) .
C2 Re1 1.889(7) .
C3 N1 1.362(4) .
C3 C7 1.389(5) .
C3 C3 1.449(6) 8_565
C4 N1 1.339(4) .
C4 C5 1.384(5) .
C4 H4 0.9300 .
C5 C6 1.363(5) .
C5 H5 0.9300 .
C6 C7 1.399(5) .
C6 H6 0.9300 .
C7 C8 1.451(5) .
C8 N2 1.356(4) .
C8 C8 1.393(7) 8_565
C9 N2 1.326(5) .
C9 C9 1.387(8) 8_565
C9 C10 1.447(6) .
C10 N3 1.124(5) .
N1 Re1 2.172(3) .
Cl1 Re1 2.4959(15) .
Re1 C1 1.913(5) 8_565
Re1 N1 2.172(3) 8_565
